data_4329549
loop_
_publ_author_name
'Lu\'is M. P. Lima'
'David Esteban-G\'omez'
'Rita Delgado'
'Carlos Platas-Iglesias'
'Rapha\"el Tripier'

_publ_contact_author_address
;
Laboratoire de chimie,
electrochimie moleculaire et chimie analytique (UMR 6521)
Universite de Bretagne occidentale
6, avenue Victor Le Gorgeu
CS 93837
F-29238 BREST cedex 3
FRANCE 
;
_publ_contact_author_email raphael.tripier@univ-brest.fr
_publ_contact_author_name 'Tripier, Raphael'
_publ_section_title
;
 Monopicolinate Cyclen and Cyclam Derivatives for Stable Copper(II)
 Complexation
;
_journal_name_full 'Inorganic Chemistry'
_journal_page_first 6916
_journal_page_last 6927
_journal_paper_doi 10.1021/ic300784v
_journal_volume 51
_journal_year 2012
_chemical_formula_moiety
;
        C15 H25 Cu N5 O2 2+, (Cl O4 -)2, H2 O
;
_chemical_formula_sum 'C15 H27 Cl2 Cu N5 O11'
_chemical_formula_weight 587.86
_chemical_name_systematic
;
 ?
;
_space_group_IT_number 14
_symmetry_cell_setting monoclinic
_symmetry_Int_Tables_number 14
_symmetry_space_group_name_Hall '-P 2ybc'
_symmetry_space_group_name_H-M 'P 1 21/c 1'
_atom_sites_solution_hydrogens geom
_atom_sites_solution_primary direct
_atom_sites_solution_secondary difmap
_audit_creation_date 2011-07-29T19:55:53-00:00
_audit_creation_method 'WinGX routine CIF_UPDATE'
_cell_angle_alpha 90
_cell_angle_beta 90.399(4)
_cell_angle_gamma 90
_cell_formula_units_Z 4
_cell_length_a 11.8699(5)
_cell_length_b 11.6792(5)
_cell_length_c 16.8272(7)
_cell_measurement_reflns_used 4192
_cell_measurement_temperature 170(2)
_cell_measurement_theta_max 31.6233
_cell_measurement_theta_min 2.9719
_cell_volume 2332.71(17)
_computing_cell_refinement
;
        CrysAlis RED, Oxford Diffraction Ltd.,
        Version 1.171.33.52 (release 06-11-2009 CrysAlis171 .NET)
        (compiled Nov  6 2009,16:24:50)
;
_computing_data_collection
;
        CrysAlis CCD, Oxford Diffraction Ltd.,
        Version 1.171.33.52 (release 06-11-2009 CrysAlis171 .NET)
        (compiled Nov  6 2009,16:24:50)
;
_computing_data_reduction
;
        CrysAlis RED, Oxford Diffraction Ltd.,
        Version 1.171.33.52 (release 06-11-2009 CrysAlis171 .NET)
        (compiled Nov  6 2009,16:24:50)
;
_computing_molecular_graphics 'ORTEP3 for Windows (Farrugia, 1997)'
_computing_publication_material 'PLATON (Spek, 1980-2002)'
_computing_structure_refinement 'SHELXL-97 (Sheldrick, 1997)'
_computing_structure_solution 'SHELXS-97 (Sheldrick, 1997)'
_diffrn_ambient_temperature 170(2)
_diffrn_detector 'CCD plate'
_diffrn_detector_area_resol_mean 8.3622
_diffrn_measured_fraction_theta_full 0.998
_diffrn_measured_fraction_theta_max 0.998
_diffrn_measurement_device 'Kappa-geometry diffractometer'
_diffrn_measurement_device_type 'Xcalibur, Sapphire2, large Be window'
_diffrn_measurement_method '\w scans'
_diffrn_orient_matrix_UB_11 0.0587140152
_diffrn_orient_matrix_UB_12 0.0029832582
_diffrn_orient_matrix_UB_13 -0.007177406
_diffrn_orient_matrix_UB_21 -0.0076670484
_diffrn_orient_matrix_UB_22 0.0530911052
_diffrn_orient_matrix_UB_23 -0.0197904251
_diffrn_orient_matrix_UB_31 0.0078343458
_diffrn_orient_matrix_UB_32 0.0293152797
_diffrn_orient_matrix_UB_33 0.0365215629
_diffrn_radiation_monochromator graphite
_diffrn_radiation_probe x-ray
_diffrn_radiation_type MoK\a
_diffrn_radiation_wavelength 0.71073
_diffrn_reflns_av_R_equivalents 0.0663
_diffrn_reflns_av_unetI/netI 0.0856
_diffrn_reflns_limit_h_max 14
_diffrn_reflns_limit_h_min -14
_diffrn_reflns_limit_k_max 14
_diffrn_reflns_limit_k_min -14
_diffrn_reflns_limit_l_max 21
_diffrn_reflns_limit_l_min -18
_diffrn_reflns_number 17589
_diffrn_reflns_theta_full 26.37
_diffrn_reflns_theta_max 26.37
_diffrn_reflns_theta_min 2.98
_diffrn_source 'sealed X-ray tube'
_exptl_absorpt_coefficient_mu 1.231
_exptl_absorpt_correction_T_max 0.965
_exptl_absorpt_correction_T_min 0.830
_exptl_absorpt_correction_type analytical
_exptl_absorpt_process_details
;
CrysAlis RED, Oxford Diffraction Ltd.,
Version 1.171.33.52 (release 06-11-2009 CrysAlis171 .NET)
(compiled Nov  6 2009,16:24:50)
Analytical numeric absorption correction using a multifaceted crystal
model based on expressions derived by R.C. Clark & J.S.
(Clark, R. C. & Reid, J. S. (1995). Acta Cryst. A51, 887-897)
;
_exptl_crystal_colour blue
_exptl_crystal_density_diffrn 1.674
_exptl_crystal_description
;
        fragment of flat hexagon // (1 0 0)
;
_exptl_crystal_F_000 1212
_exptl_crystal_recrystallization_method
;
slow evaporation of aqueous solution at room temperature
;
_exptl_crystal_size_max 0.28
_exptl_crystal_size_mid 0.08
_exptl_crystal_size_min 0.03
_refine_diff_density_max 1.105
_refine_diff_density_min -0.769
_refine_diff_density_rms 0.114
_refine_ls_extinction_method none
_refine_ls_goodness_of_fit_ref 0.967
_refine_ls_hydrogen_treatment mixed
_refine_ls_matrix_type full
_refine_ls_number_parameters 274
_refine_ls_number_reflns 4765
_refine_ls_number_restraints 18
_refine_ls_restrained_S_all 0.984
_refine_ls_R_factor_all 0.1142
_refine_ls_R_factor_gt 0.0667
_refine_ls_shift/su_max 0
_refine_ls_shift/su_mean 0
_refine_ls_structure_factor_coef Fsqd
_refine_ls_weighting_details 'calc w=1/[\s^2^(Fo^2^)+(0.1083P)^2^+0.0000P] where P=(Fo^2^+2Fc^2^)/3'
_refine_ls_weighting_scheme calc
_refine_ls_wR_factor_gt 0.1718
_refine_ls_wR_factor_ref 0.1874
_reflns_number_gt 2780
_reflns_number_total 4765
_reflns_threshold_expression >2sigma(I)
_cod_data_source_file ic300784v_si_002_4.cif
_cod_data_source_block aa08cu-a
_cod_depositor_comments
;
The following automatic conversions were performed:

'_diffrn_radiation_probe' value 'X-ray' changed to 'x-ray' according
to the built-in table from CIF Core dictionary named 'cif_core.dic'
version 2.4.1 from 2010-06-29.

Automatic conversion script
Id: cif_fix_values 1891 2012-01-12 08:04:46Z andrius 
;
_cod_original_sg_symbol_Hall -P2ybc
_cod_database_code 4329549

loop_
_symmetry_equiv_pos_as_xyz
'x, y, z'
'-x, y+1/2, -z+1/2'
'-x, -y, -z'
'x, -y-1/2, z-1/2'

loop_
_atom_site_label
_atom_site_type_symbol
_atom_site_fract_x
_atom_site_fract_y
_atom_site_fract_z
_atom_site_U_iso_or_equiv
_atom_site_adp_type
_atom_site_occupancy
_atom_site_symmetry_multiplicity
_atom_site_calc_flag
_atom_site_refinement_flags
_atom_site_disorder_assembly
_atom_site_disorder_group
C1 C 0.0875(5) 0.3671(4) 0.2033(4) 0.0331(13) Uani 1 1 d . . .
H1A H 0.0257 0.3381 0.1691 0.04 Uiso 1 1 calc R . .
H1B H 0.0645 0.3584 0.2595 0.04 Uiso 1 1 calc R . .
C2 C 0.1924(5) 0.2990(5) 0.1888(3) 0.0313(13) Uani 1 1 d . . .
H2A H 0.1813 0.2188 0.2059 0.038 Uiso 1 1 calc R . .
H2B H 0.2102 0.2992 0.1314 0.038 Uiso 1 1 calc R . .
C3 C 0.4012(5) 0.3081(5) 0.2145(4) 0.0409(15) Uani 1 1 d . . .
H3A H 0.3977 0.2265 0.1989 0.049 Uiso 1 1 calc R . .
H3B H 0.4511 0.315 0.2616 0.049 Uiso 1 1 calc R . .
C4 C 0.4473(5) 0.3787(5) 0.1469(4) 0.0425(15) Uani 1 1 d . . .
H4A H 0.5271 0.3586 0.1374 0.051 Uiso 1 1 calc R . .
H4B H 0.4038 0.3635 0.0976 0.051 Uiso 1 1 calc R . .
C5 C 0.4603(6) 0.5827(6) 0.1054(4) 0.057(2) Uani 1 1 d . . .
H5A H 0.5194 0.5523 0.0698 0.068 Uiso 1 1 calc R . .
H5B H 0.4876 0.6557 0.1284 0.068 Uiso 1 1 calc R . .
C6 C 0.3524(6) 0.6031(6) 0.0584(4) 0.0469(17) Uani 1 1 d . . .
H6A H 0.3636 0.6656 0.0195 0.056 Uiso 1 1 calc R . .
H6B H 0.3309 0.5329 0.029 0.056 Uiso 1 1 calc R . .
C7 C 0.1471(6) 0.6309(5) 0.0814(4) 0.0480(17) Uani 1 1 d . . .
H7A H 0.1504 0.6409 0.023 0.058 Uiso 1 1 calc R . .
H7B H 0.1019 0.6944 0.1036 0.058 Uiso 1 1 calc R . .
C8 C 0.0913(5) 0.5175(5) 0.1007(3) 0.0397(14) Uani 1 1 d . . .
H8A H 0.0097 0.5219 0.0886 0.048 Uiso 1 1 calc R . .
H8B H 0.1242 0.4561 0.0676 0.048 Uiso 1 1 calc R . .
C9 C 0.0382(5) 0.5643(5) 0.2388(3) 0.0347(13) Uani 1 1 d . . .
H9A H 0.028 0.6407 0.2143 0.042 Uiso 1 1 calc R . .
H9B H -0.0372 0.5293 0.2455 0.042 Uiso 1 1 calc R . .
C10 C 0.0941(5) 0.5771(4) 0.3185(3) 0.0305(13) Uani 1 1 d . . .
C11 C 0.0308(5) 0.5917(5) 0.3874(3) 0.0382(15) Uani 1 1 d . . .
H11 H -0.0491 0.5874 0.3856 0.046 Uiso 1 1 calc R . .
C12 C 0.0859(6) 0.6124(5) 0.4577(4) 0.0435(16) Uani 1 1 d . . .
H12 H 0.0444 0.6249 0.5051 0.052 Uiso 1 1 calc R . .
C13 C 0.2014(6) 0.6149(5) 0.4592(3) 0.0401(15) Uani 1 1 d . . .
H13 H 0.2411 0.6279 0.5077 0.048 Uiso 1 1 calc R . .
C14 C 0.2593(5) 0.5982(4) 0.3890(3) 0.0329(13) Uani 1 1 d . . .
C15 C 0.3848(5) 0.5949(5) 0.3860(4) 0.0379(14) Uani 1 1 d . . .
N1 N 0.1083(4) 0.4904(4) 0.1856(3) 0.0278(10) Uani 1 1 d . . .
N2 N 0.2853(4) 0.3508(4) 0.2340(3) 0.0295(10) Uani 1 1 d . . .
H2 H 0.2724 0.3423 0.2882 0.035 Uiso 1 1 calc R . .
N3 N 0.4378(4) 0.5005(4) 0.1689(3) 0.0406(13) Uani 1 1 d . . .
H3 H 0.4859 0.5154 0.2116 0.049 Uiso 1 1 calc R . .
N4 N 0.2623(5) 0.6347(4) 0.1152(3) 0.0435(13) Uani 1 1 d . . .
H4 H 0.2765 0.7076 0.1351 0.052 Uiso 1 1 calc R . .
N5 N 0.2062(4) 0.5797(4) 0.3199(3) 0.0264(10) Uani 1 1 d . . .
O1 O 0.4353(4) 0.5635(5) 0.3300(3) 0.0620(14) Uani 1 1 d . . .
O2 O 0.4337(4) 0.6310(4) 0.4522(3) 0.0576(13) Uani 1 1 d . . .
H2C H 0.504 0.6279 0.4472 0.086 Uiso 1 1 calc R . .
Cu1 Cu 0.27736(5) 0.51803(6) 0.20476(4) 0.0288(2) Uani 1 1 d . . .
Cl1 Cl 0.79805(14) 0.73002(14) 0.06704(8) 0.0444(4) Uani 1 1 d D . .
O3 O 0.8289(5) 0.8017(5) -0.0024(3) 0.091(2) Uiso 0.5 1 d PGD A 1
O4 O 0.7758(5) 0.6163(4) 0.0468(3) 0.091(2) Uiso 0.5 1 d PG A 1
O5 O 0.8777(4) 0.7378(6) 0.1260(3) 0.091(2) Uiso 0.5 1 d PG A 1
O6 O 0.7319(5) 0.8268(4) 0.0889(3) 0.091(2) Uiso 0.5 1 d PG A 1
O3B O 0.8573(5) 0.7746(5) 0.0037(3) 0.048(2) Uiso 0.3 1 d PGD A 2
O4B O 0.7276(5) 0.6387(5) 0.0245(3) 0.048(2) Uiso 0.3 1 d PG A 2
O5B O 0.8487(5) 0.6747(6) 0.1398(3) 0.048(2) Uiso 0.3 1 d PG A 2
O6B O 0.6896(5) 0.7843(5) 0.0947(3) 0.048(2) Uiso 0.3 1 d PG A 2
O3C O 0.8812(4) 0.7419(5) 0.0118(3) 0.045(3) Uiso 0.2 1 d PGD A 3
O4C O 0.7484(5) 0.6326(4) 0.0386(3) 0.045(3) Uiso 0.2 1 d PG A 3
O5C O 0.8777(4) 0.7378(6) 0.1260(3) 0.045(3) Uiso 0.2 1 d PG A 3
O6C O 0.6945(5) 0.7997(5) 0.0937(3) 0.045(3) Uiso 0.2 1 d PG A 3
Cl2 Cl 0.2562(3) 0.8955(3) 0.2426(2) 0.0321(7) Uiso 0.5 1 d PD B 1
O7 O 0.1673(7) 0.8690(9) 0.1837(5) 0.0721(17) Uiso 0.5 1 d PGD B 1
O8 O 0.3468(7) 0.8175(8) 0.2290(6) 0.0721(17) Uiso 0.5 1 d PG B 1
O9 O 0.3094(8) 1.0076(7) 0.2484(6) 0.0721(17) Uiso 0.5 1 d PG B 1
O10 O 0.2033(8) 0.8854(8) 0.3191(5) 0.0721(17) Uiso 0.5 1 d PG B 1
Cl2B Cl 0.2676(4) 0.9154(4) 0.2085(3) 0.0627(11) Uiso 0.3 1 d PD C 2
O7B O 0.1631(10) 0.8491(12) 0.2133(9) 0.067(3) Uiso 0.3 1 d PGD C 2
O8B O 0.3550(13) 0.8488(13) 0.1858(9) 0.067(3) Uiso 0.3 1 d PG C 2
O9B O 0.2611(12) 1.0237(12) 0.2124(9) 0.067(3) Uiso 0.3 1 d PG C 2
O10B O 0.2730(13) 0.8694(12) 0.2982(7) 0.067(3) Uiso 0.3 1 d PG C 2
Cl2C Cl 0.2676(4) 0.9154(4) 0.2085(3) 0.0627(11) Uiso 0.2 1 d PD D 3
O7C O 0.2094(19) 0.9952(17) 0.1564(12) 0.079(5) Uiso 0.2 1 d PGD D 3
O8C O 0.358(2) 0.867(2) 0.1507(13) 0.079(5) Uiso 0.2 1 d PG D 3
O9C O 0.320(2) 0.988(2) 0.2728(15) 0.079(5) Uiso 0.2 1 d PG D 3
O10C O 0.2169(19) 0.852(2) 0.2396(14) 0.079(5) Uiso 0.2 1 d PG D 3
O11 O 0.6453(5) 0.5981(6) 0.4349(4) 0.094(2) Uani 1 1 d D . .
H11E H 0.632(8) 0.536(6) 0.410(7) 0.141 Uiso 1 1 d D . .
H11F H 0.716(2) 0.597(8) 0.440(7) 0.141 Uiso 1 1 d D . .

loop_
_atom_site_aniso_label
_atom_site_aniso_U_11
_atom_site_aniso_U_22
_atom_site_aniso_U_33
_atom_site_aniso_U_23
_atom_site_aniso_U_13
_atom_site_aniso_U_12
C1 0.032(3) 0.024(3) 0.044(3) 0.002(2) -0.002(3) -0.003(2)
C2 0.036(3) 0.023(3) 0.034(3) -0.003(2) -0.004(3) -0.007(2)
C3 0.033(3) 0.047(4) 0.043(4) -0.007(3) -0.002(3) 0.011(3)
C4 0.031(3) 0.057(4) 0.040(4) -0.009(3) 0.008(3) 0.004(3)
C5 0.065(5) 0.048(4) 0.057(4) -0.020(3) 0.040(4) -0.025(3)
C6 0.053(4) 0.039(4) 0.050(4) 0.001(3) 0.022(3) -0.005(3)
C7 0.061(5) 0.042(4) 0.040(4) 0.016(3) 0.013(3) 0.019(3)
C8 0.042(3) 0.048(4) 0.029(3) 0.004(3) -0.001(3) 0.006(3)
C9 0.031(3) 0.033(3) 0.041(3) 0.002(3) 0.005(3) 0.004(2)
C10 0.037(3) 0.025(3) 0.030(3) 0.000(2) 0.006(2) 0.003(2)
C11 0.041(4) 0.036(4) 0.038(3) 0.006(3) 0.018(3) 0.008(3)
C12 0.064(5) 0.034(3) 0.033(3) -0.004(3) 0.019(3) 0.005(3)
C13 0.059(4) 0.036(3) 0.026(3) -0.007(3) 0.006(3) 0.001(3)
C14 0.048(4) 0.022(3) 0.029(3) -0.002(2) 0.004(3) -0.004(2)
C15 0.047(4) 0.033(3) 0.033(3) -0.002(3) 0.003(3) -0.011(3)
N1 0.028(2) 0.025(2) 0.030(2) 0.0016(19) 0.0003(19) 0.0000(19)
N2 0.030(3) 0.034(3) 0.024(2) -0.0013(19) 0.0035(19) 0.004(2)
N3 0.036(3) 0.049(3) 0.036(3) -0.009(2) 0.011(2) -0.014(2)
N4 0.066(4) 0.024(3) 0.040(3) 0.000(2) 0.023(3) -0.004(2)
N5 0.030(3) 0.021(2) 0.028(2) -0.0018(18) 0.007(2) -0.0009(18)
O1 0.041(3) 0.100(4) 0.045(3) -0.029(3) 0.001(2) -0.010(3)
O2 0.054(3) 0.076(4) 0.042(3) -0.011(2) -0.008(2) -0.021(3)
Cu1 0.0284(4) 0.0282(4) 0.0298(4) -0.0038(3) 0.0086(3) -0.0041(3)
Cl1 0.0534(10) 0.0508(10) 0.0292(8) -0.0111(7) 0.0060(7) -0.0104(7)
O11 0.063(4) 0.123(6) 0.096(5) 0.032(4) -0.036(4) -0.034(4)

loop_
_atom_type_symbol
_atom_type_description
_atom_type_scat_dispersion_real
_atom_type_scat_dispersion_imag
_atom_type_scat_source
C C 0.0033 0.0016 'International Tables Vol C Tables 4.2.6.8 and 6.1.1.4'
H H 0 0 'International Tables Vol C Tables 4.2.6.8 and 6.1.1.4'
N N 0.0061 0.0033 'International Tables Vol C Tables 4.2.6.8 and 6.1.1.4'
O O 0.0106 0.006 'International Tables Vol C Tables 4.2.6.8 and 6.1.1.4'
Cu Cu 0.3201 1.2651 'International Tables Vol C Tables 4.2.6.8 and 6.1.1.4'
Cl Cl 0.1484 0.1585 'International Tables Vol C Tables 4.2.6.8 and 6.1.1.4'

loop_
_exptl_crystal_face_index_h
_exptl_crystal_face_index_k
_exptl_crystal_face_index_l
_exptl_crystal_face_perp_dist
1 0 0 0.02
1 0 2 0.035
-3 3 1 0.09
-3 1 -10 0.04
0 -3 1 0.13
0 3 1 0.125
0 -1 1 0.11
0 0 -1 0.045
0 0 1 0.035
-1 0 0 0.01

loop_
_geom_angle_atom_site_label_1
_geom_angle_atom_site_label_2
_geom_angle_atom_site_label_3
_geom_angle
N1 C1 C2 109.9(4)
N1 C1 H1A 109.7
C2 C1 H1A 109.7
N1 C1 H1B 109.7
C2 C1 H1B 109.7
H1A C1 H1B 108.2
N2 C2 C1 108.6(4)
N2 C2 H2A 110
C1 C2 H2A 110
N2 C2 H2B 110
C1 C2 H2B 110
H2A C2 H2B 108.4
N2 C3 C4 108.7(5)
N2 C3 H3A 109.9
C4 C3 H3A 109.9
N2 C3 H3B 109.9
C4 C3 H3B 109.9
H3A C3 H3B 108.3
N3 C4 C3 107.9(5)
N3 C4 H4A 110.1
C3 C4 H4A 110.1
N3 C4 H4B 110.1
C3 C4 H4B 110.1
H4A C4 H4B 108.4
N3 C5 C6 109.0(5)
N3 C5 H5A 109.9
C6 C5 H5A 109.9
N3 C5 H5B 109.9
C6 C5 H5B 109.9
H5A C5 H5B 108.3
N4 C6 C5 108.2(5)
N4 C6 H6A 110.1
C5 C6 H6A 110.1
N4 C6 H6B 110.1
C5 C6 H6B 110.1
H6A C6 H6B 108.4
N4 C7 C8 110.3(5)
N4 C7 H7A 109.6
C8 C7 H7A 109.6
N4 C7 H7B 109.6
C8 C7 H7B 109.6
H7A C7 H7B 108.1
N1 C8 C7 109.7(5)
N1 C8 H8A 109.7
C7 C8 H8A 109.7
N1 C8 H8B 109.7
C7 C8 H8B 109.7
H8A C8 H8B 108.2
C10 C9 N1 110.3(4)
C10 C9 H9A 109.6
N1 C9 H9A 109.6
C10 C9 H9B 109.6
N1 C9 H9B 109.6
H9A C9 H9B 108.1
N5 C10 C11 121.7(5)
N5 C10 C9 117.0(5)
C11 C10 C9 121.1(5)
C12 C11 C10 118.9(6)
C12 C11 H11 120.6
C10 C11 H11 120.6
C11 C12 C13 119.4(5)
C11 C12 H12 120.3
C13 C12 H12 120.3
C12 C13 C14 118.9(6)
C12 C13 H13 120.6
C14 C13 H13 120.6
N5 C14 C13 122.1(6)
N5 C14 C15 115.6(5)
C13 C14 C15 122.3(6)
O1 C15 O2 123.4(6)
O1 C15 C14 123.2(6)
O2 C15 C14 113.4(5)
C8 N1 C1 112.2(4)
C8 N1 C9 112.5(4)
C1 N1 C9 110.0(4)
C8 N1 Cu1 104.2(3)
C1 N1 Cu1 106.4(3)
C9 N1 Cu1 111.2(3)
C2 N2 C3 115.8(4)
C2 N2 Cu1 103.8(3)
C3 N2 Cu1 108.0(3)
C2 N2 H2 109.6
C3 N2 H2 109.6
Cu1 N2 H2 109.6
C5 N3 C4 115.7(5)
C5 N3 Cu1 109.3(4)
C4 N3 Cu1 104.3(3)
C5 N3 H3 109.1
C4 N3 H3 109.1
Cu1 N3 H3 109.1
C7 N4 C6 114.4(5)
C7 N4 Cu1 109.9(3)
C6 N4 Cu1 104.5(4)
C7 N4 H4 109.3
C6 N4 H4 109.3
Cu1 N4 H4 109.3
C10 N5 C14 118.9(5)
C10 N5 Cu1 111.2(3)
C14 N5 Cu1 128.8(4)
C15 O2 H2C 109.5
N3 Cu1 N2 86.10(19)
N3 Cu1 N4 85.7(2)
N2 Cu1 N4 146.26(19)
N3 Cu1 N1 149.56(19)
N2 Cu1 N1 86.01(17)
N4 Cu1 N1 84.8(2)
N3 Cu1 N5 130.99(19)
N2 Cu1 N5 96.75(16)
N4 Cu1 N5 113.17(17)
N1 Cu1 N5 79.17(17)
O4C Cl1 O3C 99.1(2)
O4C Cl1 O5C 127.1(3)
O3C Cl1 O5C 89.3(2)
O4C Cl1 O5 127.1(3)
O3C Cl1 O5 89.3(2)
O5C Cl1 O5 0.0(7)
O4C Cl1 O3B 105.3(2)
O3C Cl1 O3B 20.69(6)
O5C Cl1 O3B 100.5(3)
O5 Cl1 O3B 100.5(3)
O4C Cl1 O4 16.6
O3C Cl1 O4 93.8(2)
O5C Cl1 O4 111.6(3)
O5 Cl1 O4 111.6(3)
O3B Cl1 O4 105.4(2)
O4C Cl1 O6 120.9(3)
O3C Cl1 O6 119.8(3)
O5C Cl1 O6 98.0(2)
O5 Cl1 O6 98.0(2)
O3B Cl1 O6 100.6(3)
O4 Cl1 O6 135.5(3)
O4C Cl1 O3 107.6(2)
O3C Cl1 O3 39.17(10)
O5C Cl1 O3 111.1(3)
O5 Cl1 O3 111.1(3)
O3B Cl1 O3 18.53(5)
O4 Cl1 O3 113.0(2)
O6 Cl1 O3 84.0(2)
O4C Cl1 O5B 95.5(2)
O3C Cl1 O5B 108.1(3)
O5C Cl1 O5B 33.83(9)
O5 Cl1 O5B 33.83(9)
O3B Cl1 O5B 125.9(3)
O4 Cl1 O5B 82.2(2)
O6 Cl1 O5B 110.3(2)
O3 Cl1 O5B 141.5(3)
O4C Cl1 O6B 95.2(2)
O3C Cl1 O6B 141.9(3)
O5C Cl1 O6B 109.5(2)
O5 Cl1 O6B 109.5(2)
O3B Cl1 O6B 121.2(3)
O4 Cl1 O6B 108.3(3)
O6 Cl1 O6B 27.89(7)
O3 Cl1 O6B 102.8(2)
O5B Cl1 O6B 105.4(2)
O4C Cl1 O4B 12.3
O3C Cl1 O4B 98.5(2)
O5C Cl1 O4B 139.3(3)
O5 Cl1 O4B 139.3(3)
O3B Cl1 O4B 100.4(2)
O4 Cl1 O4B 28.46(8)
O6 Cl1 O4B 111.9(3)
O3 Cl1 O4B 99.3(2)
O5B Cl1 O4B 107.2(2)
O6B Cl1 O4B 88.4(2)
O4C Cl1 O6C 101.4(3)
O3C Cl1 O6C 136.4(3)
O5C Cl1 O6C 107.5(2)
O5 Cl1 O6C 107.5(2)
O3B Cl1 O6C 115.8(3)
O4 Cl1 O6C 115.0(3)
O6 Cl1 O6C 20.90(6)
O3 Cl1 O6C 97.6(2)
O5B Cl1 O6C 107.7(2)
O6B Cl1 O6C 7
O4B Cl1 O6C 94.0(2)
O8 Cl2 O10 115.0(5)
O8 Cl2 O9 104.9(4)
O10 Cl2 O9 101.9(4)
O8 Cl2 O7 107.1(4)
O10 Cl2 O7 105.6(4)
O9 Cl2 O7 122.8(5)
O9B Cl2B O8B 129.4(8)
O9B Cl2B O7B 118.2(7)
O8B Cl2B O7B 111.3(7)
O9B Cl2B O10B 106.7(7)
O8B Cl2B O10B 92.7(6)
O7B Cl2B O10B 78.4(5)
H11E O11 H11F 103(5)

loop_
_geom_bond_atom_site_label_1
_geom_bond_atom_site_label_2
_geom_bond_distance
C1 N1 1.492(7)
C1 C2 1.499(8)
C1 H1A 0.99
C1 H1B 0.99
C2 N2 1.466(7)
C2 H2A 0.99
C2 H2B 0.99
C3 N2 1.502(7)
C3 C4 1.510(9)
C3 H3A 0.99
C3 H3B 0.99
C4 N3 1.475(8)
C4 H4A 0.99
C4 H4B 0.99
C5 N3 1.463(8)
C5 C6 1.520(10)
C5 H5A 0.99
C5 H5B 0.99
C6 N4 1.485(8)
C6 H6A 0.99
C6 H6B 0.99
C7 N4 1.478(8)
C7 C8 1.518(9)
C7 H7A 0.99
C7 H7B 0.99
C8 N1 1.476(7)
C8 H8A 0.99
C8 H8B 0.99
C9 C10 1.499(8)
C9 N1 1.500(7)
C9 H9A 0.99
C9 H9B 0.99
C10 N5 1.331(7)
C10 C11 1.397(8)
C11 C12 1.369(9)
C11 H11 0.95
C12 C13 1.372(9)
C12 H12 0.95
C13 C14 1.385(8)
C13 H13 0.95
C14 N5 1.337(7)
C14 C15 1.491(9)
C15 O1 1.180(7)
C15 O2 1.321(7)
N1 Cu1 2.055(4)
N2 Cu1 2.016(5)
N2 H2 0.93
N3 Cu1 2.012(5)
N3 H3 0.93
N4 Cu1 2.038(5)
N4 H4 0.93
N5 Cu1 2.237(4)
O2 H2C 0.84
Cl1 O4C 1.367(5)
Cl1 O3C 1.367(5)
Cl1 O5C 1.369(5)
Cl1 O5 1.369(5)
Cl1 O3B 1.383(5)
Cl1 O4 1.396(5)
Cl1 O6 1.426(5)
Cl1 O3 1.486(5)
Cl1 O5B 1.506(5)
Cl1 O6B 1.512(5)
Cl1 O4B 1.530(5)
Cl1 O6C 1.544(5)
Cl2 O8 1.430(9)
Cl2 O10 1.442(9)
Cl2 O9 1.456(10)
Cl2 O7 1.475(8)
Cl2B O9B 1.269(14)
Cl2B O8B 1.354(14)
Cl2B O7B 1.464(11)
Cl2B O10B 1.604(13)
O11 H11E 0.86(2)
O11 H11F 0.85(2)

loop_
_geom_hbond_atom_site_label_D
_geom_hbond_atom_site_label_H
_geom_hbond_atom_site_label_A
_geom_hbond_distance_DH
_geom_hbond_distance_HA
_geom_hbond_distance_DA
_geom_hbond_angle_DHA
_geom_hbond_site_symmetry_A
N2 H2 O6 0.93 2.08 3.00(3) 171.8 2_645
N3 H3 O1 0.93 2.16 2.808(7) 126 .
N3 H3 O9 0.93 2.52 3.30(3) 141.8 2_645
N3 H3 O9C 0.93 2.34 3.04(9) 131.3 2_645
N4 H4 O8 0.93 2.2 3.034(10) 149.5 .
N4 H4 O8B 0.93 2.07 2.976(16) 162.9 .
N4 H4 O8C 0.93 2.12 3.01(3) 158.8 .
O2 H2C O11 0.84 1.73 2.559(8) 170.7 .
O11 H11E O8C 0.86(2) 2.22(10) 3.06(9) 166(9) 2_645
O11 H11E O9B 0.86(2) 2.43(13) 2.86(7) 111(9) 2_645
O11 H11F O3 0.85(2) 2.02(7) 2.683(9) 134(8) 4_576
O11 H11F O3B 0.85(2) 2.48(7) 3.14(2) 135(8) 4_576
